data_7055549
loop_
_publ_author_name
'Sing, Nilam'
'Roy, Sanjay'
'Guin, Partha Sarathi'
'Mahali, Kalachand'
'Majee, Prakash'
'Mondal, Sudip Kumar'
'Mahata, Partha'
'Sengupta, Partha Sarathi'
'Mondal, Palash'

_publ_section_title
;
 A Co(ii) complex of a vitamer of vitamin B6acts as a sensor for Hg2+and
 pH in aqueous media
;
_journal_issue 7
_journal_name_full 'New J. Chem.'
_journal_page_first 6396
_journal_paper_doi 10.1039/C6NJ00410E
_journal_volume 40
_journal_year 2016
_chemical_formula_sum 'C48 H96.8 Cl2 Co2 N12 O22.4'
_chemical_formula_weight 1388.06
_chemical_name_common 'Co Compound'
_space_group_IT_number 15
_symmetry_cell_setting monoclinic
_symmetry_space_group_name_Hall '-C 2yc'
_symmetry_space_group_name_H-M 'C 1 2/c 1'
_atom_sites_solution_hydrogens geom
_atom_sites_solution_primary direct
_atom_sites_solution_secondary difmap
_audit_update_record
;
2016-05-04 deposited with the CCDC.
2016-05-11 downloaded from the CCDC.
;
_cell_angle_alpha 90.00
_cell_angle_beta 105.766(5)
_cell_angle_gamma 90.00
_cell_formula_units_Z 2
_cell_length_a 19.8876(13)
_cell_length_b 9.0457(5)
_cell_length_c 18.9565(11)
_cell_measurement_reflns_used 4251
_cell_measurement_temperature 293(2)
_cell_measurement_theta_max 28.74
_cell_measurement_theta_min 2.23
_cell_volume 3281.9(3)
_computing_cell_refinement 'SAINT (Bruker, 2000)'
_computing_data_collection 'SMART (Bruker, 2000)'
_computing_data_reduction SAINT
_computing_molecular_graphics 'Ortep-3 for Windows (Farrugia, 1999) and CAMERON (Watkin et al., 1993)'
_computing_publication_material 'PLATON (Spek, 2003)'
_computing_structure_refinement 'SHELXL-97 (Sheldrick, 1997)'
_computing_structure_solution 'SIR92 (Altomare et al., 1993)'
_diffrn_ambient_temperature 293(2)
_diffrn_measured_fraction_theta_full 0.998
_diffrn_measured_fraction_theta_max 0.998
_diffrn_measurement_device_type 'Bruker SMART CCD area detector'
_diffrn_measurement_method '\f and \w scans'
_diffrn_radiation_monochromator graphite
_diffrn_radiation_source 'fine-focus sealed tube'
_diffrn_radiation_type MoK\a
_diffrn_radiation_wavelength 0.71073
_diffrn_reflns_av_R_equivalents 0.0480
_diffrn_reflns_av_sigmaI/netI 0.0325
_diffrn_reflns_limit_h_max 26
_diffrn_reflns_limit_h_min -26
_diffrn_reflns_limit_k_max 11
_diffrn_reflns_limit_k_min -12
_diffrn_reflns_limit_l_max 25
_diffrn_reflns_limit_l_min -25
_diffrn_reflns_number 29880
_diffrn_reflns_theta_full 28.74
_diffrn_reflns_theta_max 28.74
_diffrn_reflns_theta_min 2.23
_exptl_absorpt_coefficient_mu 0.667
_exptl_absorpt_correction_T_max 0.9302
_exptl_absorpt_correction_T_min 0.9242
_exptl_absorpt_correction_type multi-scan
_exptl_absorpt_process_details '(SADABS; Sheldrick, 1996)'
_exptl_crystal_colour Brown
_exptl_crystal_density_diffrn 1.402
_exptl_crystal_density_method 'not measured'
_exptl_crystal_description 'Square Shaped'
_exptl_crystal_F_000 1465
_exptl_crystal_size_max 0.12
_exptl_crystal_size_mid 0.12
_exptl_crystal_size_min 0.11
_refine_diff_density_max 0.728
_refine_diff_density_min -0.579
_refine_diff_density_rms 0.283
_refine_ls_extinction_method none
_refine_ls_goodness_of_fit_ref 1.099
_refine_ls_hydrogen_treatment mixed
_refine_ls_matrix_type full
_refine_ls_number_parameters 226
_refine_ls_number_reflns 4251
_refine_ls_number_restraints 6
_refine_ls_restrained_S_all 1.101
_refine_ls_R_factor_all 0.0958
_refine_ls_R_factor_gt 0.0641
_refine_ls_shift/su_max 0.000
_refine_ls_shift/su_mean 0.000
_refine_ls_structure_factor_coef Fsqd
_refine_ls_weighting_details 'calc w=1/[\s^2^(Fo^2^)+(0.0992P)^2^+5.7990P] where P=(Fo^2^+2Fc^2^)/3'
_refine_ls_weighting_scheme calc
_refine_ls_wR_factor_gt 0.1851
_refine_ls_wR_factor_ref 0.2082
_reflns_number_gt 2966
_reflns_number_total 4251
_reflns_threshold_expression >2sigma(I)
_cod_data_source_file c6nj00410e2.cif
_cod_data_source_block added_by_encifer
_cod_depositor_comments
;
The following automatic conversions were performed:

'_symmetry_cell_setting' value 'Monoclinic' changed to 'monoclinic'
according to
/usr/data/users/saulius/crontab/automatic-downloads/rss-feeds/RSC/lib/dictionaries/cif_core.dic
dictionary named 'cif_core.dic' version 2.4.2 from 2011-04-26.

Automatic conversion script
Id: cif_fix_values 4268 2015-11-12 08:31:59Z antanas 

 Adding full bibliography for 7055549.cif.
;
_cod_original_sg_symbol_H-M C2/c
_cod_database_code 7055549

loop_
_symmetry_equiv_pos_as_xyz
'x, y, z'
'-x, y, -z+1/2'
'x+1/2, y+1/2, z'
'-x+1/2, y+1/2, -z+1/2'
'-x, -y, -z'
'x, -y, z-1/2'
'-x+1/2, -y+1/2, -z'
'x+1/2, -y+1/2, z-1/2'

loop_
_atom_site_label
_atom_site_type_symbol
_atom_site_fract_x
_atom_site_fract_y
_atom_site_fract_z
_atom_site_U_iso_or_equiv
_atom_site_adp_type
_atom_site_occupancy
_atom_site_symmetry_multiplicity
_atom_site_calc_flag
_atom_site_refinement_flags
_atom_site_disorder_assembly
_atom_site_disorder_group
O6 O 0.5551(3) 0.0783(9) 0.7081(3) 0.170(3) Uani 1 1 d . . .
H6A H 0.5634 -0.0140 0.7105 0.254 Uiso 1 1 d R . .
H6B H 0.5251 0.0982 0.7311 0.254 Uiso 1 1 d R . .
O2 O 0.4241(4) 0.3979(7) 0.2761(4) 0.106(2) Uani 0.65 1 d PD A 1
H2 H 0.4527 0.3554 0.3092 0.159 Uiso 0.65 1 d PR A 1
O4 O 0.6806(4) -0.1933(8) 0.7473(4) 0.143(2) Uani 0.85 1 d P . .
Cl Cl 0.7030(6) 0.1333(11) 0.8048(6) 0.0596(11) Uani 0.50 1 d P B 1
Co1 Co 0.2500 0.7500 0.5000 0.0426(2) Uani 1 2 d S . .
O1 O 0.32853(12) 0.6272(3) 0.53814(13) 0.0474(6) Uani 1 1 d . . .
N3 N 0.44000(16) 0.3537(3) 0.49721(19) 0.0563(8) Uani 1 1 d . . .
H3 H 0.4666 0.2836 0.5196 0.068 Uiso 0.50 1 calc PR C 1
C3 C 0.36209(17) 0.5531(4) 0.49924(19) 0.0455(7) Uani 1 1 d . . .
N1 N 0.28472(16) 0.7978(3) 0.41704(17) 0.0490(7) Uani 1 1 d . . .
C2 C 0.40690(17) 0.4358(4) 0.5348(2) 0.0478(8) Uani 1 1 d . . .
N2 N 0.30353(16) 0.9266(3) 0.55258(18) 0.0535(7) Uani 1 1 d . . .
H2A H 0.2844 0.9436 0.5903 0.064 Uiso 1 1 calc R . .
C4 C 0.35918(17) 0.5819(4) 0.4253(2) 0.0480(8) Uani 1 1 d . . .
O5 O 0.52316(16) 0.1074(4) 0.5555(2) 0.0776(9) Uani 1 1 d . . .
H5A H 0.4919 0.0418 0.5528 0.116 Uiso 0.50 1 d PR D -1
H5B H 0.5413 0.1300 0.6001 0.116 Uiso 1 1 d R . .
H5C H 0.4986 0.1836 0.5401 0.116 Uiso 0.50 1 d PR D 2
H12 H 0.337(2) 0.757(4) 0.350(2) 0.049(11) Uiso 1 1 d . . .
C12 C 0.3258(2) 0.7173(4) 0.3918(2) 0.0509(8) Uani 1 1 d . . .
C5 C 0.3952(2) 0.4895(4) 0.3874(2) 0.0554(9) Uani 1 1 d . A .
C1 C 0.4165(2) 0.4053(5) 0.6146(2) 0.0618(10) Uani 1 1 d . . .
H1A H 0.3893 0.4741 0.6340 0.093 Uiso 1 1 d R . .
H1B H 0.4014 0.3064 0.6205 0.093 Uiso 1 1 d R . .
H1C H 0.4649 0.4156 0.6405 0.093 Uiso 1 1 d R . .
C9 C 0.2925(2) 1.0691(4) 0.5101(2) 0.0617(10) Uani 1 1 d . . .
H9A H 0.3212 1.1451 0.5398 0.074 Uiso 1 1 calc R . .
H9B H 0.2441 1.0986 0.5015 0.074 Uiso 1 1 calc R . .
C11 C 0.2689(2) 0.9476(4) 0.3843(2) 0.0574(9) Uani 1 1 d . . .
H11A H 0.2193 0.9676 0.3743 0.069 Uiso 1 1 calc R . .
H11B H 0.2814 0.9524 0.3383 0.069 Uiso 1 1 calc R . .
C6 C 0.4339(2) 0.3752(5) 0.4255(2) 0.0592(9) Uani 1 1 d . . .
H6 H 0.4565 0.3110 0.4012 0.071 Uiso 1 1 calc R . .
C10 C 0.3098(2) 1.0611(4) 0.4368(3) 0.0659(11) Uani 1 1 d . . .
H10A H 0.3015 1.1575 0.4137 0.079 Uiso 1 1 calc R . .
H10B H 0.3592 1.0395 0.4459 0.079 Uiso 1 1 calc R . .
C7 C 0.3911(3) 0.5123(6) 0.3071(3) 0.0787(13) Uani 1 1 d D . .
H7AA H 0.3424 0.5184 0.2795 0.094 Uiso 0.65 1 calc PR A 1
H7AB H 0.4129 0.6060 0.3017 0.094 Uiso 0.65 1 calc PR A 1
H7CE H 0.4203 0.5954 0.3019 0.094 Uiso 0.20 1 calc PR A 3
H7CF H 0.4084 0.4249 0.2880 0.094 Uiso 0.20 1 calc PR A 3
H7BC H 0.3626 0.5975 0.2873 0.094 Uiso 0.15 1 calc PR A 2
H7BD H 0.4373 0.5249 0.2999 0.094 Uiso 0.15 1 calc PR A 2
C8 C 0.3778(2) 0.9017(6) 0.5886(3) 0.0766(13) Uani 1 1 d . . .
H8A H 0.3833 0.8103 0.6153 0.115 Uiso 1 1 calc R . .
H8B H 0.3955 0.9816 0.6218 0.115 Uiso 1 1 calc R . .
H8C H 0.4033 0.8970 0.5523 0.115 Uiso 1 1 calc R . .
O12 O 0.7129(15) 0.159(3) 0.8029(15) 0.062(6) Uani 0.50 1 d P E 2
H12A H 0.6694 0.1719 0.7842 0.093 Uiso 0.50 1 d PR E 2
H12B H 0.7237 0.0706 0.7964 0.093 Uiso 0.50 1 d PR E 2
O0AA O 0.3220(7) 0.539(2) 0.2672(9) 0.081(5) Uiso 0.20 1 d PD A 3
H0AA H 0.2960 0.4787 0.2784 0.121 Uiso 0.20 1 d PR A 3
O3 O 0.3582(13) 0.374(2) 0.2732(13) 0.087(6) Uiso 0.15 1 d PD . 2
O7 O 0.4801(11) 0.228(2) 0.2677(17) 0.139(9) Uani 0.25 1 d P . 2

loop_
_atom_site_aniso_label
_atom_site_aniso_U_11
_atom_site_aniso_U_22
_atom_site_aniso_U_33
_atom_site_aniso_U_23
_atom_site_aniso_U_13
_atom_site_aniso_U_12
O6 0.130(4) 0.243(8) 0.113(4) 0.059(4) -0.005(3) -0.021(5)
O2 0.143(6) 0.098(4) 0.093(4) 0.006(3) 0.061(4) 0.039(4)
O4 0.164(6) 0.108(4) 0.157(6) -0.002(4) 0.046(5) 0.013(4)
Cl 0.074(3) 0.0510(19) 0.0555(19) 0.0046(14) 0.0203(18) -0.0064(19)
Co1 0.0429(4) 0.0382(3) 0.0415(4) 0.0048(3) 0.0029(3) 0.0004(3)
O1 0.0481(13) 0.0459(13) 0.0437(12) 0.0034(10) 0.0046(10) 0.0045(10)
N3 0.0528(17) 0.0446(16) 0.068(2) 0.0021(15) 0.0099(15) 0.0059(13)
C3 0.0423(16) 0.0377(15) 0.0502(18) 0.0011(14) 0.0022(14) -0.0038(13)
N1 0.0492(16) 0.0445(14) 0.0492(16) 0.0095(13) 0.0066(13) 0.0023(13)
C2 0.0423(17) 0.0392(16) 0.056(2) 0.0017(15) 0.0037(15) -0.0003(13)
N2 0.0541(17) 0.0429(15) 0.0561(17) 0.0009(13) 0.0025(14) -0.0043(13)
C4 0.0415(17) 0.0470(18) 0.0515(19) 0.0038(15) 0.0060(14) 0.0004(14)
O5 0.0622(17) 0.0620(18) 0.101(2) 0.0001(17) 0.0098(16) 0.0190(15)
C12 0.051(2) 0.053(2) 0.0470(19) 0.0062(16) 0.0117(16) 0.0029(15)
C5 0.054(2) 0.055(2) 0.056(2) -0.0021(17) 0.0128(17) -0.0018(17)
C1 0.062(2) 0.058(2) 0.058(2) 0.0105(18) 0.0041(18) 0.0148(19)
C9 0.067(2) 0.0431(18) 0.069(2) -0.0014(18) 0.007(2) -0.0075(17)
C11 0.066(2) 0.051(2) 0.055(2) 0.0180(17) 0.0171(18) 0.0106(17)
C6 0.059(2) 0.051(2) 0.067(2) -0.0045(19) 0.0173(19) 0.0028(17)
C10 0.071(3) 0.0442(19) 0.082(3) 0.016(2) 0.021(2) 0.0020(18)
C7 0.090(3) 0.084(3) 0.068(3) 0.001(3) 0.030(3) 0.013(3)
C8 0.063(3) 0.071(3) 0.081(3) -0.012(2) -0.005(2) -0.005(2)
O12 0.070(9) 0.064(12) 0.051(6) -0.003(7) 0.012(5) -0.006(6)
O7 0.100(18) 0.132(16) 0.18(3) -0.012(16) 0.023(14) 0.013(11)

loop_
_atom_type_symbol
_atom_type_description
_atom_type_scat_dispersion_real
_atom_type_scat_dispersion_imag
_atom_type_scat_source
C C 0.0033 0.0016 'International Tables Vol C Tables 4.2.6.8 and 6.1.1.4'
N N 0.0061 0.0033 'International Tables Vol C Tables 4.2.6.8 and 6.1.1.4'
O O 0.0106 0.0060 'International Tables Vol C Tables 4.2.6.8 and 6.1.1.4'
Co Co 0.3494 0.9721 'International Tables Vol C Tables 4.2.6.8 and 6.1.1.4'
H H 0.0000 0.0000 'International Tables Vol C Tables 4.2.6.8 and 6.1.1.4'
Cl Cl 0.1484 0.1585 'International Tables Vol C Tables 4.2.6.8 and 6.1.1.4'

loop_
_geom_angle_atom_site_label_1
_geom_angle_atom_site_label_2
_geom_angle_atom_site_label_3
_geom_angle
_geom_angle_site_symmetry_1
_geom_angle_site_symmetry_3
H6A O6 H6B 109.5 . .
C7 O2 H2 109.0 . .
H12A Cl H12B 134.6 . .
O1 Co1 O1 180.000(1) . 7_566
O1 Co1 N1 90.12(11) . .
O1 Co1 N1 89.88(11) 7_566 .
O1 Co1 N1 89.88(11) . 7_566
O1 Co1 N1 90.12(11) 7_566 7_566
N1 Co1 N1 180.000(1) . 7_566
O1 Co1 N2 89.65(11) . 7_566
O1 Co1 N2 90.35(11) 7_566 7_566
N1 Co1 N2 91.86(13) . 7_566
N1 Co1 N2 88.14(13) 7_566 7_566
O1 Co1 N2 90.35(11) . .
O1 Co1 N2 89.65(11) 7_566 .
N1 Co1 N2 88.14(13) . .
N1 Co1 N2 91.86(13) 7_566 .
N2 Co1 N2 180.00(10) 7_566 .
C3 O1 Co1 125.5(2) . .
C2 N3 C6 122.8(3) . .
C2 N3 H3 118.6 . .
C6 N3 H3 118.6 . .
O1 C3 C4 125.2(3) . .
O1 C3 C2 117.6(3) . .
C4 C3 C2 117.2(3) . .
C12 N1 C11 116.5(3) . .
C12 N1 Co1 125.6(3) . .
C11 N1 Co1 117.5(2) . .
N3 C2 C3 120.1(3) . .
N3 C2 C1 119.7(3) . .
C3 C2 C1 120.2(3) . .
C8 N2 C9 111.3(3) . .
C8 N2 Co1 115.9(3) . .
C9 N2 Co1 115.6(2) . .
C8 N2 H2A 104.1 . .
C9 N2 H2A 104.1 . .
Co1 N2 H2A 104.1 . .
C3 C4 C5 120.3(3) . .
C3 C4 C12 118.7(3) . .
C5 C4 C12 120.6(3) . .
H5A O5 H5B 109.5 . .
H5A O5 H5C 101.7 . .
H5B O5 H5C 101.3 . .
N1 C12 C4 125.3(4) . .
N1 C12 H12 114(2) . .
C4 C12 H12 120(2) . .
C6 C5 C4 117.8(4) . .
C6 C5 C7 120.0(4) . .
C4 C5 C7 122.2(4) . .
C2 C1 H1A 109.6 . .
C2 C1 H1B 109.3 . .
H1A C1 H1B 109.5 . .
C2 C1 H1C 109.4 . .
H1A C1 H1C 109.5 . .
H1B C1 H1C 109.5 . .
N2 C9 C10 114.3(3) . .
N2 C9 H9A 108.7 . .
C10 C9 H9A 108.7 . .
N2 C9 H9B 108.7 . .
C10 C9 H9B 108.7 . .
H9A C9 H9B 107.6 . .
N1 C11 C10 109.2(3) . .
N1 C11 H11A 109.8 . .
C10 C11 H11A 109.8 . .
N1 C11 H11B 109.8 . .
C10 C11 H11B 109.8 . .
H11A C11 H11B 108.3 . .
N3 C6 C5 121.6(4) . .
N3 C6 H6 119.2 . .
C5 C6 H6 119.2 . .
C11 C10 C9 114.9(3) . .
C11 C10 H10A 108.5 . .
C9 C10 H10A 108.5 . .
C11 C10 H10B 108.5 . .
C9 C10 H10B 108.5 . .
H10A C10 H10B 107.5 . .
O0AA C7 O2 113.3(9) . .
O0AA C7 O3 70.0(13) . .
O2 C7 O3 53.6(10) . .
O0AA C7 C5 110.1(8) . .
O2 C7 C5 114.1(5) . .
O3 C7 C5 102.6(11) . .
O0AA C7 H7AA 6.8 . .
O2 C7 H7AA 108.7 . .
O3 C7 H7AA 63.5 . .
C5 C7 H7AA 108.7 . .
O0AA C7 H7AB 101.0 . .
O2 C7 H7AB 108.7 . .
O3 C7 H7AB 148.5 . .
C5 C7 H7AB 108.7 . .
H7AA C7 H7AB 107.6 . .
O0AA C7 H7CE 109.6 . .
O2 C7 H7CE 99.6 . .
O3 C7 H7CE 145.0 . .
C5 C7 H7CE 109.6 . .
H7AA C7 H7CE 116.0 . .
H7AB C7 H7CE 10.3 . .
O0AA C7 H7CF 109.6 . .
O2 C7 H7CF 8.6 . .
O3 C7 H7CF 46.1 . .
C5 C7 H7CF 109.6 . .
H7AA C7 H7CF 104.4 . .
H7AB C7 H7CF 117.3 . .
H7CE C7 H7CF 108.2 . .
O0AA C7 H7BC 42.8 . .
O2 C7 H7BC 134.4 . .
O3 C7 H7BC 111.2 . .
C5 C7 H7BC 111.2 . .
H7AA C7 H7BC 49.7 . .
H7AB C7 H7BC 59.7 . .
H7CE C7 H7BC 69.4 . .
H7CF C7 H7BC 137.1 . .
O0AA C7 H7BD 137.0 . .
O2 C7 H7BD 58.2 . .
O3 C7 H7BD 111.2 . .
C5 C7 H7BD 111.2 . .
H7AA C7 H7BD 139.7 . .
H7AB C7 H7BD 54.3 . .
H7CE C7 H7BD 44.1 . .
H7CF C7 H7BD 66.3 . .
H7BC C7 H7BD 109.2 . .
N2 C8 H8A 109.5 . .
N2 C8 H8B 109.5 . .
H8A C8 H8B 109.5 . .
N2 C8 H8C 109.5 . .
H8A C8 H8C 109.5 . .
H8B C8 H8C 109.5 . .
H12A O12 H12B 109.5 . .
C7 O0AA H0AA 109.8 . .
C7 O3 O4 167.2(18) . 5_656

loop_
_geom_bond_atom_site_label_1
_geom_bond_atom_site_label_2
_geom_bond_distance
_geom_bond_site_symmetry_2
O6 H6A 0.8498 .
O6 H6B 0.8498 .
O2 C7 1.434(7) .
O2 H2 0.8200 .
O4 O3 1.803(18) 5_656
Cl H12A 0.7609 .
Cl H12B 0.7435 .
Co1 O1 1.893(2) .
Co1 O1 1.893(2) 7_566
Co1 N1 1.931(3) .
Co1 N1 1.931(3) 7_566
Co1 N2 2.025(3) 7_566
Co1 N2 2.025(3) .
O1 C3 1.306(4) .
N3 C2 1.321(5) .
N3 C6 1.345(5) .
N3 H3 0.8600 .
C3 C4 1.411(5) .
C3 C2 1.431(5) .
N1 C12 1.281(5) .
N1 C11 1.488(5) .
C2 C1 1.500(5) .
N2 C8 1.467(5) .
N2 C9 1.504(5) .
N2 H2A 0.9100 .
C4 C5 1.416(5) .
C4 C12 1.454(5) .
O5 H5A 0.8501 .
O5 H5B 0.8499 .
O5 H5C 0.8501 .
C12 H12 0.94(4) .
C5 C6 1.372(6) .
C5 C7 1.517(6) .
C1 H1A 0.9599 .
C1 H1B 0.9600 .
C1 H1C 0.9600 .
C9 C10 1.521(6) .
C9 H9A 0.9700 .
C9 H9B 0.9700 .
C11 C10 1.507(6) .
C11 H11A 0.9700 .
C11 H11B 0.9700 .
C6 H6 0.9300 .
C10 H10A 0.9700 .
C10 H10B 0.9700 .
C7 O0AA 1.398(13) .
C7 O3 1.477(16) .
C7 H7AA 0.9700 .
C7 H7AB 0.9700 .
C7 H7CE 0.9700 .
C7 H7CF 0.9700 .
C7 H7BC 0.9700 .
C7 H7BD 0.9700 .
C8 H8A 0.9600 .
C8 H8B 0.9600 .
C8 H8C 0.9600 .
O12 H12A 0.8495 .
O12 H12B 0.8496 .
O0AA H0AA 0.8201 .
O3 O4 1.803(18) 5_656
O7 O7 1.17(5) 2_655

loop_
_geom_hbond_atom_site_label_D
_geom_hbond_atom_site_label_H
_geom_hbond_atom_site_label_A
_geom_hbond_distance_DH
_geom_hbond_distance_HA
_geom_hbond_distance_DA
_geom_hbond_angle_DHA
C8 H8A O1 0.96 2.28 2.745(5) 108.7

loop_
_geom_torsion_atom_site_label_1
_geom_torsion_atom_site_label_2
_geom_torsion_atom_site_label_3
_geom_torsion_atom_site_label_4
_geom_torsion
_geom_torsion_site_symmetry_1
_geom_torsion_site_symmetry_4
O1 Co1 O1 C3 116(100) 7_566 .
N1 Co1 O1 C3 -31.1(3) . .
N1 Co1 O1 C3 148.9(3) 7_566 .
N2 Co1 O1 C3 60.7(3) 7_566 .
N2 Co1 O1 C3 -119.3(3) . .
Co1 O1 C3 C4 18.8(5) . .
Co1 O1 C3 C2 -162.9(2) . .
O1 Co1 N1 C12 25.0(3) . .
O1 Co1 N1 C12 -155.0(3) 7_566 .
N1 Co1 N1 C12 74(100) 7_566 .
N2 Co1 N1 C12 -64.6(3) 7_566 .
N2 Co1 N1 C12 115.4(3) . .
O1 Co1 N1 C11 -148.0(3) . .
O1 Co1 N1 C11 32.0(3) 7_566 .
N1 Co1 N1 C11 -99(100) 7_566 .
N2 Co1 N1 C11 122.4(3) 7_566 .
N2 Co1 N1 C11 -57.6(3) . .
C6 N3 C2 C3 0.2(5) . .
C6 N3 C2 C1 -179.9(4) . .
O1 C3 C2 N3 177.4(3) . .
C4 C3 C2 N3 -4.2(5) . .
O1 C3 C2 C1 -2.5(5) . .
C4 C3 C2 C1 175.9(3) . .
O1 Co1 N2 C8 7.1(3) . .
O1 Co1 N2 C8 -172.9(3) 7_566 .
N1 Co1 N2 C8 -83.0(3) . .
N1 Co1 N2 C8 97.0(3) 7_566 .
N2 Co1 N2 C8 158(100) 7_566 .
O1 Co1 N2 C9 139.9(3) . .
O1 Co1 N2 C9 -40.1(3) 7_566 .
N1 Co1 N2 C9 49.8(3) . .
N1 Co1 N2 C9 -130.2(3) 7_566 .
N2 Co1 N2 C9 -69(100) 7_566 .
O1 C3 C4 C5 -176.9(3) . .
C2 C3 C4 C5 4.9(5) . .
O1 C3 C4 C12 10.4(5) . .
C2 C3 C4 C12 -167.8(3) . .
C11 N1 C12 C4 166.8(4) . .
Co1 N1 C12 C4 -6.3(6) . .
C3 C4 C12 N1 -16.9(6) . .
C5 C4 C12 N1 170.4(4) . .
C3 C4 C5 C6 -1.7(5) . .
C12 C4 C5 C6 170.8(4) . .
C3 C4 C5 C7 177.4(4) . .
C12 C4 C5 C7 -10.0(6) . .
C8 N2 C9 C10 77.7(4) . .
Co1 N2 C9 C10 -57.2(4) . .
C12 N1 C11 C10 -103.9(4) . .
Co1 N1 C11 C10 69.7(4) . .
C2 N3 C6 C5 3.3(6) . .
C4 C5 C6 N3 -2.4(6) . .
C7 C5 C6 N3 178.4(4) . .
N1 C11 C10 C9 -62.0(5) . .
N2 C9 C10 C11 58.7(5) . .
C6 C5 C7 O0AA 134.8(9) . .
C4 C5 C7 O0AA -44.3(10) . .
C6 C5 C7 O2 6.2(7) . .
C4 C5 C7 O2 -172.9(5) . .
C6 C5 C7 O3 61.7(12) . .
C4 C5 C7 O3 -117.4(11) . .
O0AA C7 O3 O4 -111(9) . 5_656
O2 C7 O3 O4 107(9) . 5_656
C5 C7 O3 O4 -4(9) . 5_656
